data_2235357
loop_
_publ_author_name
'Yamin, Bohari M.'
'Ismail, Wafiuddin'
'Daran, Jean-Claude'

_publ_section_title
;
 <i>catena</i>-Poly[[(5,5,7,12,12,14-hexamethyl-1,4,8,11-tetraazacyclotetradeca-1,7-diene)copper(II)]-\m-chlorido-[dichlorocuprate(II)]-\m-chlorido]
;
_journal_coeditor_code BQ2363
_journal_issue 7
_journal_name_full 'Acta Crystallographica Section E'
_journal_page_first m886
_journal_page_last m887
_journal_paper_doi 10.1107/S1600536812024932
_journal_volume 68
_journal_year 2012
_chemical_formula_iupac '[Cu2 Cl4 (C16 H32 N4)]'
_chemical_formula_moiety 'C16 H32 Cl4 Cu2 N4'
_chemical_formula_sum 'C16 H32 Cl4 Cu2 N4'
_chemical_formula_weight 549.34
_chemical_melting_point_gt 671.0
_chemical_melting_point_lt 670.3
_chemical_name_systematic
;
<i>catena</i>-Poly[[(5,5,7,12,12,14-hexamethyl-1,4,8,11-
tetraazacycylotetradeca-1,7-diene)copper(II)]-\m-chlorido-
[dichlorocuprate(II)]-\m-chlorido]
;
_space_group_IT_number 14
_symmetry_cell_setting monoclinic
_symmetry_space_group_name_Hall '-P 2yn'
_symmetry_space_group_name_H-M 'P 1 21/n 1'
_atom_sites_solution_hydrogens geom
_atom_sites_solution_primary direct
_atom_sites_solution_secondary difmap
_audit_creation_method SHELXL-97
_cell_angle_alpha 90.00
_cell_angle_beta 102.424(7)
_cell_angle_gamma 90.00
_cell_formula_units_Z 4
_cell_length_a 9.660(3)
_cell_length_b 15.039(4)
_cell_length_c 16.160(5)
_cell_measurement_reflns_used 4236
_cell_measurement_temperature 298(2)
_cell_measurement_theta_max 25.0
_cell_measurement_theta_min 1.8
_cell_volume 2292.7(12)
_computing_cell_refinement 'SAINT (Bruker, 2000)'
_computing_data_collection 'SMART (Bruker, 2000)'
_computing_data_reduction 'SAINT (Bruker, 2000)'
_computing_molecular_graphics
;
SHELXTL (Sheldrick, 2008), ORTEPIII (Burnett & Johnson, 1996)
and
ORTEP-3 for Windows (Farrugia, 1997)
;
_computing_publication_material
;
SHELXTL (Sheldrick, 2008), PARST (Nardelli, 1995) and PLATON
(Spek, 2009)
;
_computing_structure_refinement 'SHELXTL (Sheldrick, 2008)'
_computing_structure_solution 'SHELXTL (Sheldrick, 2008)'
_diffrn_ambient_temperature 298(2)
_diffrn_detector_area_resol_mean 83.66
_diffrn_measured_fraction_theta_full 0.977
_diffrn_measured_fraction_theta_max 0.977
_diffrn_measurement_device_type
;
Bruker SMART APEX CCD area-detector
;
_diffrn_measurement_method '\w scan'
_diffrn_radiation_monochromator graphite
_diffrn_radiation_source 'fine-focus sealed tube'
_diffrn_radiation_type MoK\a
_diffrn_radiation_wavelength 0.71073
_diffrn_reflns_av_R_equivalents 0.0514
_diffrn_reflns_av_sigmaI/netI 0.0587
_diffrn_reflns_limit_h_max 11
_diffrn_reflns_limit_h_min -11
_diffrn_reflns_limit_k_max 16
_diffrn_reflns_limit_k_min -17
_diffrn_reflns_limit_l_max 19
_diffrn_reflns_limit_l_min -15
_diffrn_reflns_number 11336
_diffrn_reflns_theta_full 25.00
_diffrn_reflns_theta_max 25.0
_diffrn_reflns_theta_min 1.8
_diffrn_standards_decay_% 0
_diffrn_standards_interval_count 0
_diffrn_standards_interval_time 0
_diffrn_standards_number 0
_exptl_absorpt_coefficient_mu 2.330
_exptl_absorpt_correction_T_max 0.6659
_exptl_absorpt_correction_T_min 0.3887
_exptl_absorpt_correction_type multi-scan
_exptl_absorpt_process_details '(SADABS; Bruker, 2000)'
_exptl_crystal_colour violet
_exptl_crystal_density_diffrn 1.592
_exptl_crystal_density_method 'not measured'
_exptl_crystal_description block
_exptl_crystal_F_000 1128
_exptl_crystal_size_max 0.50
_exptl_crystal_size_mid 0.49
_exptl_crystal_size_min 0.19
_refine_diff_density_max 0.931
_refine_diff_density_min -0.797
_refine_ls_extinction_method none
_refine_ls_goodness_of_fit_ref 1.059
_refine_ls_hydrogen_treatment constr
_refine_ls_matrix_type full
_refine_ls_number_parameters 241
_refine_ls_number_reflns 3952
_refine_ls_number_restraints 0
_refine_ls_restrained_S_all 1.059
_refine_ls_R_factor_all 0.0861
_refine_ls_R_factor_gt 0.0558
_refine_ls_shift/su_max 0.000
_refine_ls_shift/su_mean 0.000
_refine_ls_structure_factor_coef Fsqd
_refine_ls_weighting_details 'calc w=1/[\s^2^(Fo^2^)+(0.0821P)^2^+7.8527P] where P=(Fo^2^+2Fc^2^)/3'
_refine_ls_weighting_scheme calc
_refine_ls_wR_factor_gt 0.1465
_refine_ls_wR_factor_ref 0.1875
_reflns_number_gt 2763
_reflns_number_total 3956
_reflns_threshold_expression I>2\s(I)
_cod_data_source_file bq2363.cif
_cod_data_source_block I
_cod_original_cell_volume 2292.6(12)
_cod_original_sg_symbol_H-M 'P 21/n'
_cod_database_code 2235357
_cod_database_fobs_code 2235357

loop_
_symmetry_equiv_pos_as_xyz
'x, y, z'
'-x+1/2, y+1/2, -z+1/2'
'-x, -y, -z'
'x-1/2, -y-1/2, z-1/2'

loop_
_atom_site_type_symbol
_atom_site_label
_atom_site_fract_x
_atom_site_fract_y
_atom_site_fract_z
_atom_site_U_iso_or_equiv
_atom_site_adp_type
_atom_site_calc_flag
_atom_site_refinement_flags
_atom_site_occupancy
_atom_site_symmetry_multiplicity
C C1 0.7323(8) 0.0580(5) 0.6317(5) 0.0544(18) Uani d . 1 1
H H1A 0.8087 0.0153 0.6473 0.065 Uiso calc R 1 1
H H1B 0.6711 0.0386 0.5791 0.065 Uiso calc R 1 1
C C2 0.6497(8) 0.0638(5) 0.7001(5) 0.058(2) Uani d . 1 1
H H2A 0.5963 0.0094 0.7017 0.069 Uiso calc R 1 1
H H2B 0.7139 0.0714 0.7548 0.069 Uiso calc R 1 1
C C3 0.4362(8) 0.1404(5) 0.7048(5) 0.0529(18) Uani d . 1 1
C C4 0.3344(8) 0.2171(5) 0.6825(6) 0.062(2) Uani d . 1 1
H H4A 0.2652 0.2132 0.7178 0.074 Uiso calc R 1 1
H H4B 0.2838 0.2095 0.6242 0.074 Uiso calc R 1 1
C C5 0.3984(8) 0.3118(5) 0.6917(5) 0.057(2) Uani d . 1 1
C C6 0.5430(8) 0.4094(4) 0.6161(5) 0.0547(19) Uani d . 1 1
H H6A 0.6065 0.4242 0.6693 0.066 Uiso calc R 1 1
H H6B 0.4695 0.4544 0.6038 0.066 Uiso calc R 1 1
C C7 0.6230(8) 0.4061(4) 0.5466(5) 0.0537(19) Uani d . 1 1
H H7A 0.5573 0.4032 0.4920 0.064 Uiso calc R 1 1
H H7B 0.6802 0.4593 0.5479 0.064 Uiso calc R 1 1
C C8 0.8332(8) 0.3265(5) 0.5371(4) 0.0542(19) Uani d . 1 1
C C9 0.9336(8) 0.2487(5) 0.5576(6) 0.062(2) Uani d . 1 1
H H9A 0.9899 0.2582 0.6142 0.075 Uiso calc R 1 1
H H9B 0.9981 0.2515 0.5192 0.075 Uiso calc R 1 1
C C10 0.8769(8) 0.1547(5) 0.5543(5) 0.061(2) Uani d . 1 1
C C11 0.3854(11) 0.0643(7) 0.7509(7) 0.097(4) Uani d . 1 1
H H11A 0.4654 0.0305 0.7801 0.146 Uiso calc R 1 1
H H11B 0.3242 0.0268 0.7109 0.146 Uiso calc R 1 1
H H11C 0.3343 0.0871 0.7911 0.146 Uiso calc R 1 1
C C12 0.2761(10) 0.3782(7) 0.6769(7) 0.094(3) Uani d . 1 1
H H12A 0.2261 0.3753 0.6187 0.141 Uiso calc R 1 1
H H12B 0.3126 0.4371 0.6894 0.141 Uiso calc R 1 1
H H12C 0.2124 0.3639 0.7131 0.141 Uiso calc R 1 1
C C13 0.4937(10) 0.3250(7) 0.7790(5) 0.075(3) Uani d . 1 1
H H13A 0.5787 0.2907 0.7832 0.113 Uiso calc R 1 1
H H13B 0.4448 0.3059 0.8216 0.113 Uiso calc R 1 1
H H13C 0.5177 0.3868 0.7871 0.113 Uiso calc R 1 1
C C14 0.8869(11) 0.4047(7) 0.4960(7) 0.098(4) Uani d . 1 1
H H14A 0.8925 0.4556 0.5325 0.146 Uiso calc R 1 1
H H14B 0.8233 0.4172 0.4429 0.146 Uiso calc R 1 1
H H14C 0.9793 0.3915 0.4863 0.146 Uiso calc R 1 1
C C15 1.0026(10) 0.0905(6) 0.5757(7) 0.086(3) Uani d . 1 1
H H15A 0.9682 0.0305 0.5735 0.128 Uiso calc R 1 1
H H15B 1.0565 0.1030 0.6317 0.128 Uiso calc R 1 1
H H15C 1.0618 0.0978 0.5355 0.128 Uiso calc R 1 1
C C16 0.7851(10) 0.1329(7) 0.4671(5) 0.083(3) Uani d . 1 1
H H16A 0.7482 0.0736 0.4677 0.124 Uiso calc R 1 1
H H16B 0.8415 0.1369 0.4251 0.124 Uiso calc R 1 1
H H16C 0.7080 0.1744 0.4539 0.124 Uiso calc R 1 1
N N1 0.7908(6) 0.1469(3) 0.6206(3) 0.0406(12) Uani d . 1 1
H H1 0.8530 0.1580 0.6704 0.049 Uiso calc R 1 1
N N2 0.5521(6) 0.1404(3) 0.6823(3) 0.0417(13) Uani d . 1 1
N N3 0.4791(5) 0.3212(3) 0.6221(3) 0.0374(12) Uani d . 1 1
H H3 0.4139 0.3140 0.5728 0.045 Uiso calc R 1 1
N N4 0.7147(6) 0.3268(3) 0.5588(3) 0.0390(12) Uani d . 1 1
Cl Cl1 0.2531(2) 0.35472(13) 0.42578(14) 0.0632(5) Uani d . 1 1
Cl Cl2 0.4140(3) 0.15858(13) 0.47320(12) 0.0673(6) Uani d . 1 1
Cl Cl3 0.5249(2) 0.36196(14) 0.31834(14) 0.0662(6) Uani d . 1 1
Cl Cl4 0.3711(3) 0.17021(12) 0.25925(12) 0.0684(6) Uani d . 1 1
Cu Cu1 0.63166(8) 0.23288(5) 0.61849(5) 0.0404(3) Uani d . 1 1
Cu Cu2 0.39080(9) 0.26064(5) 0.36943(5) 0.0452(3) Uani d . 1 1

loop_
_atom_site_aniso_label
_atom_site_aniso_U_11
_atom_site_aniso_U_22
_atom_site_aniso_U_33
_atom_site_aniso_U_12
_atom_site_aniso_U_13
_atom_site_aniso_U_23
C1 0.065(5) 0.033(4) 0.063(5) 0.009(3) 0.011(4) 0.007(3)
C2 0.068(5) 0.033(4) 0.072(5) 0.006(3) 0.015(4) 0.025(4)
C3 0.059(5) 0.050(4) 0.056(4) -0.011(4) 0.028(4) 0.012(3)
C4 0.049(4) 0.067(5) 0.080(6) -0.002(4) 0.037(4) 0.009(4)
C5 0.055(4) 0.057(5) 0.070(5) 0.010(4) 0.037(4) -0.008(4)
C6 0.067(5) 0.030(4) 0.064(5) 0.009(3) 0.007(4) 0.003(3)
C7 0.067(5) 0.030(4) 0.063(5) -0.009(3) 0.011(4) 0.012(3)
C8 0.060(5) 0.063(5) 0.041(4) -0.019(4) 0.015(4) 0.005(3)
C9 0.055(5) 0.064(5) 0.078(6) -0.001(4) 0.037(4) 0.004(4)
C10 0.058(5) 0.064(5) 0.072(5) 0.003(4) 0.035(4) -0.017(4)
C11 0.087(7) 0.087(7) 0.131(9) -0.009(6) 0.052(7) 0.052(7)
C12 0.079(7) 0.075(7) 0.142(10) 0.024(5) 0.055(7) -0.012(6)
C13 0.082(6) 0.092(7) 0.060(5) -0.002(5) 0.034(5) -0.020(5)
C14 0.085(7) 0.096(8) 0.124(9) -0.017(6) 0.051(7) 0.045(7)
C15 0.073(6) 0.070(6) 0.128(9) 0.015(5) 0.054(6) -0.023(6)
C16 0.090(7) 0.104(8) 0.061(5) -0.005(6) 0.033(5) -0.020(5)
N1 0.048(3) 0.037(3) 0.035(3) 0.004(2) 0.005(2) -0.004(2)
N2 0.058(4) 0.027(3) 0.042(3) 0.002(2) 0.015(3) 0.007(2)
N3 0.043(3) 0.028(3) 0.039(3) 0.004(2) 0.003(2) -0.002(2)
N4 0.051(3) 0.033(3) 0.032(3) -0.004(2) 0.007(2) 0.007(2)
Cl1 0.0649(12) 0.0523(11) 0.0735(13) 0.0108(9) 0.0173(10) -0.0089(9)
Cl2 0.1047(17) 0.0421(10) 0.0533(11) -0.0027(10) 0.0129(11) 0.0037(8)
Cl3 0.0785(14) 0.0529(12) 0.0718(13) -0.0212(10) 0.0261(11) -0.0083(9)
Cl4 0.1169(18) 0.0369(10) 0.0491(10) -0.0053(10) 0.0125(11) -0.0054(8)
Cu1 0.0538(5) 0.0234(4) 0.0523(5) 0.0064(3) 0.0297(4) 0.0089(3)
Cu2 0.0550(6) 0.0330(5) 0.0470(5) -0.0004(4) 0.0099(4) -0.0036(3)

loop_
_atom_type_symbol
_atom_type_description
_atom_type_scat_dispersion_real
_atom_type_scat_dispersion_imag
_atom_type_scat_source
C C 0.0033 0.0016 'International Tables Vol C Tables 4.2.6.8 and 6.1.1.4'
H H 0.0000 0.0000 'International Tables Vol C Tables 4.2.6.8 and 6.1.1.4'
N N 0.0061 0.0033 'International Tables Vol C Tables 4.2.6.8 and 6.1.1.4'
Cl Cl 0.1484 0.1585 'International Tables Vol C Tables 4.2.6.8 and 6.1.1.4'
Cu Cu 0.3201 1.2651 'International Tables Vol C Tables 4.2.6.8 and 6.1.1.4'

loop_
_geom_angle_atom_site_label_1
_geom_angle_atom_site_label_2
_geom_angle_atom_site_label_3
_geom_angle
N1 C1 C2 108.4(6)
N1 C1 H1A 110.0
C2 C1 H1A 110.0
N1 C1 H1B 110.0
C2 C1 H1B 110.0
H1A C1 H1B 108.4
N2 C2 C1 108.7(5)
N2 C2 H2A 110.0
C1 C2 H2A 110.0
N2 C2 H2B 110.0
C1 C2 H2B 110.0
H2A C2 H2B 108.3
N2 C3 C11 123.5(7)
N2 C3 C4 120.6(6)
C11 C3 C4 115.8(7)
C3 C4 C5 117.1(6)
C3 C4 H4A 108.0
C5 C4 H4A 108.0
C3 C4 H4B 108.0
C5 C4 H4B 108.0
H4A C4 H4B 107.3
N3 C5 C13 111.9(6)
N3 C5 C12 109.1(7)
C13 C5 C12 110.7(7)
N3 C5 C4 105.9(6)
C13 C5 C4 111.1(7)
C12 C5 C4 107.9(7)
N3 C6 C7 108.2(5)
N3 C6 H6A 110.1
C7 C6 H6A 110.1
N3 C6 H6B 110.1
C7 C6 H6B 110.1
H6A C6 H6B 108.4
N4 C7 C6 108.6(5)
N4 C7 H7A 110.0
C6 C7 H7A 110.0
N4 C7 H7B 110.0
C6 C7 H7B 110.0
H7A C7 H7B 108.4
N4 C8 C14 122.7(8)
N4 C8 C9 121.2(6)
C14 C8 C9 116.0(7)
C8 C9 C10 120.4(7)
C8 C9 H9A 107.2
C10 C9 H9A 107.2
C8 C9 H9B 107.2
C10 C9 H9B 107.2
H9A C9 H9B 106.9
N1 C10 C9 107.5(6)
N1 C10 C16 110.0(6)
C9 C10 C16 111.5(8)
N1 C10 C15 108.9(7)
C9 C10 C15 108.5(7)
C16 C10 C15 110.4(7)
C3 C11 H11A 109.5
C3 C11 H11B 109.5
H11A C11 H11B 109.5
C3 C11 H11C 109.5
H11A C11 H11C 109.5
H11B C11 H11C 109.5
C5 C12 H12A 109.5
C5 C12 H12B 109.5
H12A C12 H12B 109.5
C5 C12 H12C 109.5
H12A C12 H12C 109.5
H12B C12 H12C 109.5
C5 C13 H13A 109.5
C5 C13 H13B 109.5
H13A C13 H13B 109.5
C5 C13 H13C 109.5
H13A C13 H13C 109.5
H13B C13 H13C 109.5
C8 C14 H14A 109.5
C8 C14 H14B 109.5
H14A C14 H14B 109.5
C8 C14 H14C 109.5
H14A C14 H14C 109.5
H14B C14 H14C 109.5
C10 C15 H15A 109.5
C10 C15 H15B 109.5
H15A C15 H15B 109.5
C10 C15 H15C 109.5
H15A C15 H15C 109.5
H15B C15 H15C 109.5
C10 C16 H16A 109.5
C10 C16 H16B 109.5
H16A C16 H16B 109.5
C10 C16 H16C 109.5
H16A C16 H16C 109.5
H16B C16 H16C 109.5
C1 N1 C10 116.3(5)
C1 N1 Cu1 105.9(4)
C10 N1 Cu1 118.7(4)
C1 N1 H1 104.8
C10 N1 H1 104.8
Cu1 N1 H1 104.8
C3 N2 C2 121.1(6)
C3 N2 Cu1 128.6(5)
C2 N2 Cu1 110.3(4)
C6 N3 C5 115.1(5)
C6 N3 Cu1 106.0(4)
C5 N3 Cu1 117.6(4)
C6 N3 H3 105.7
C5 N3 H3 105.7
Cu1 N3 H3 105.7
C8 N4 C7 121.2(6)
C8 N4 Cu1 128.2(5)
C7 N4 Cu1 110.4(4)
N4 Cu1 N2 178.0(2)
N4 Cu1 N3 85.3(2)
N2 Cu1 N3 94.6(2)
N4 Cu1 N1 94.5(2)
N2 Cu1 N1 85.4(2)
N3 Cu1 N1 177.0(2)
Cl4 Cu2 Cl2 99.08(8)
Cl4 Cu2 Cl1 138.65(9)
Cl2 Cu2 Cl1 95.72(9)
Cl4 Cu2 Cl3 94.41(8)
Cl2 Cu2 Cl3 139.22(10)
Cl1 Cu2 Cl3 99.06(9)

loop_
_geom_bond_atom_site_label_1
_geom_bond_atom_site_label_2
_geom_bond_distance
C1 N1 1.477(8)
C1 C2 1.499(10)
C1 H1A 0.9700
C1 H1B 0.9700
C2 N2 1.478(8)
C2 H2A 0.9700
C2 H2B 0.9700
C3 N2 1.250(9)
C3 C11 1.504(10)
C3 C4 1.508(11)
C4 C5 1.547(11)
C4 H4A 0.9700
C4 H4B 0.9700
C5 N3 1.507(8)
C5 C13 1.521(12)
C5 C12 1.526(11)
C6 N3 1.473(8)
C6 C7 1.495(10)
C6 H6A 0.9700
C6 H6B 0.9700
C7 N4 1.474(9)
C7 H7A 0.9700
C7 H7B 0.9700
C8 N4 1.268(9)
C8 C14 1.497(10)
C8 C9 1.510(11)
C9 C10 1.513(11)
C9 H9A 0.9700
C9 H9B 0.9700
C10 N1 1.496(9)
C10 C16 1.529(12)
C10 C15 1.531(12)
C11 H11A 0.9600
C11 H11B 0.9600
C11 H11C 0.9600
C12 H12A 0.9600
C12 H12B 0.9600
C12 H12C 0.9600
C13 H13A 0.9600
C13 H13B 0.9600
C13 H13C 0.9600
C14 H14A 0.9600
C14 H14B 0.9600
C14 H14C 0.9600
C15 H15A 0.9600
C15 H15B 0.9600
C15 H15C 0.9600
C16 H16A 0.9600
C16 H16B 0.9600
C16 H16C 0.9600
N1 Cu1 2.003(5)
N1 H1 0.9100
N2 Cu1 1.982(5)
N3 Cu1 1.994(5)
N3 H3 0.9100
N4 Cu1 1.975(5)
Cl1 Cu2 2.263(2)
Cl2 Cu2 2.249(2)
Cl3 Cu2 2.267(2)
Cl4 Cu2 2.216(2)

loop_
_geom_hbond_atom_site_label_D
_geom_hbond_atom_site_label_H
_geom_hbond_atom_site_label_A
_geom_hbond_site_symmetry_A
_geom_hbond_distance_DH
_geom_hbond_distance_HA
_geom_hbond_distance_DA
_geom_hbond_angle_DHA
N1 H1 Cl3 4_666 0.91 2.62 3.498(6) 162.7
N1 H1 Cl4 4_666 0.91 2.94 3.527(5) 123.4
N3 H3 Cl1 . 0.91 2.62 3.479(6) 158.6
N3 H3 Cl2 . 0.91 2.84 3.394(5) 120.7

loop_
_geom_torsion_atom_site_label_1
_geom_torsion_atom_site_label_2
_geom_torsion_atom_site_label_3
_geom_torsion_atom_site_label_4
_geom_torsion
N1 C1 C2 N2 49.3(8)
N2 C3 C4 C5 -42.2(11)
C11 C3 C4 C5 140.7(8)
C3 C4 C5 N3 70.3(9)
C3 C4 C5 C13 -51.4(9)
C3 C4 C5 C12 -172.9(7)
N3 C6 C7 N4 -49.2(8)
N4 C8 C9 C10 36.9(12)
C14 C8 C9 C10 -147.5(8)
C8 C9 C10 N1 -63.7(10)
C8 C9 C10 C16 56.8(10)
C8 C9 C10 C15 178.6(7)
C2 C1 N1 C10 -179.8(6)
C2 C1 N1 Cu1 -45.5(6)
C9 C10 N1 C1 -176.4(6)
C16 C10 N1 C1 62.1(9)
C15 C10 N1 C1 -59.0(8)
C9 C10 N1 Cu1 55.3(8)
C16 C10 N1 Cu1 -66.2(8)
C15 C10 N1 Cu1 172.7(5)
C11 C3 N2 C2 -0.1(12)
C4 C3 N2 C2 -177.0(7)
C11 C3 N2 Cu1 177.9(7)
C4 C3 N2 Cu1 1.1(11)
C1 C2 N2 C3 149.9(7)
C1 C2 N2 Cu1 -28.5(7)
C7 C6 N3 C5 177.8(6)
C7 C6 N3 Cu1 46.0(6)
C13 C5 N3 C6 -62.1(8)
C12 C5 N3 C6 60.8(9)
C4 C5 N3 C6 176.7(6)
C13 C5 N3 Cu1 63.9(7)
C12 C5 N3 Cu1 -173.2(6)
C4 C5 N3 Cu1 -57.2(7)
C14 C8 N4 C7 -1.5(11)
C9 C8 N4 C7 173.8(7)
C14 C8 N4 Cu1 -176.6(7)
C9 C8 N4 Cu1 -1.3(10)
C6 C7 N4 C8 -147.9(6)
C6 C7 N4 Cu1 27.9(7)
C8 N4 Cu1 N3 173.5(6)
C7 N4 Cu1 N3 -1.9(4)
C8 N4 Cu1 N1 -3.4(6)
C7 N4 Cu1 N1 -178.9(4)
C3 N2 Cu1 N3 7.4(7)
C2 N2 Cu1 N3 -174.3(5)
C3 N2 Cu1 N1 -175.6(7)
C2 N2 Cu1 N1 2.6(5)
C6 N3 Cu1 N4 -24.4(4)
C5 N3 Cu1 N4 -154.8(5)
C6 N3 Cu1 N2 153.5(4)
C5 N3 Cu1 N2 23.1(5)
C1 N1 Cu1 N4 -158.3(4)
C10 N1 Cu1 N4 -25.3(5)
C1 N1 Cu1 N2 23.8(4)
C10 N1 Cu1 N2 156.7(5)
